data_7008931
loop_
_publ_author_name
'Hughes, Russell P.'
'Smith, Jeremy M.'
'Liable-Sands, Louise M.'
'Concolino, Thomas E.'
'Lam, Kin-Chung'
'Incarvito, Christopher'
'Rheingold, Arnold L.'

_publ_section_title
;
 Syntheses and crystallographic studies of [Ir(\h5-C5Me5)(L)(RF)I]
 (L&#x2005;=&#x2005;CO, PMe3; RF&#x2005;=&#x2005;CF2CF3, CF2CF2CF3,
 CF2C6F5, CF(CF3)2) complexes. Cone and solid angle steric parameters
 for perfluoroalkyl ligands
;
_journal_issue 6
_journal_name_full 'Journal of the Chemical Society, Dalton Transactions'
_journal_page_first 873
_journal_paper_doi 10.1039/a907057e
_journal_year 2000
_chemical_formula_sum 'C16 H24 F7 I Ir P'
_chemical_formula_weight 699.42
_chemical_name_systematic
; 
 ? 
;
_space_group_IT_number 19
_symmetry_cell_setting orthorhombic
_symmetry_space_group_name_Hall 'P 2ac 2ab'
_symmetry_space_group_name_H-M 'P 21 21 21'
_atom_sites_solution_hydrogens geom
_atom_sites_solution_primary direct
_atom_sites_solution_secondary difmap
_audit_creation_method SHELXL
_cell_angle_alpha 90.00
_cell_angle_beta 90.00
_cell_angle_gamma 90.00
_cell_formula_units_Z 4
_cell_length_a 8.68413(4)
_cell_length_b 13.6408(2)
_cell_length_c 18.0396(3)
_cell_measurement_temperature 198(2)
_cell_measurement_theta_max 25.0
_cell_measurement_theta_min 2.0
_cell_volume 2136.94(5)
_computing_structure_refinement 'SHELXL-93 (Sheldrick, 1993)'
_computing_structure_solution 'SHELXS-86 (Sheldrick, 1990)'
_diffrn_ambient_temperature 198(2)
_diffrn_radiation_monochromator graphite
_diffrn_radiation_source 'fine-focus sealed tube'
_diffrn_radiation_type MoK\a
_diffrn_radiation_wavelength 0.71073
_diffrn_reflns_av_R_equivalents 0.0820
_diffrn_reflns_av_sigmaI/netI 0.1253
_diffrn_reflns_limit_h_max 10
_diffrn_reflns_limit_h_min -10
_diffrn_reflns_limit_k_max 17
_diffrn_reflns_limit_k_min 0
_diffrn_reflns_limit_l_max 22
_diffrn_reflns_limit_l_min 0
_diffrn_reflns_number 7477
_diffrn_reflns_theta_max 28.13
_diffrn_reflns_theta_min 1.87
_exptl_absorpt_coefficient_mu 7.824
_exptl_absorpt_correction_T_max 1.000
_exptl_absorpt_correction_T_min 0.400
_exptl_absorpt_correction_type 'Empirical from DIFABS'
_exptl_crystal_colour orange
_exptl_crystal_density_diffrn 2.174
_exptl_crystal_description block
_exptl_crystal_F_000 1312
_exptl_crystal_size_max 0.40
_exptl_crystal_size_mid 0.30
_exptl_crystal_size_min 0.20
_refine_diff_density_max 3.029
_refine_diff_density_min -3.558
_refine_diff_density_rms 0.308
_refine_ls_abs_structure_details 'Flack H D (1983), Acta Cryst. A39, 876-881'
_refine_ls_abs_structure_Flack 0.06(2)
_refine_ls_extinction_method none
_refine_ls_goodness_of_fit_all 1.068
_refine_ls_goodness_of_fit_obs 1.153
_refine_ls_matrix_type full
_refine_ls_number_parameters 235
_refine_ls_number_reflns 4394
_refine_ls_number_restraints 0
_refine_ls_restrained_S_all 1.068
_refine_ls_restrained_S_obs 1.153
_refine_ls_R_factor_all 0.0739
_refine_ls_R_factor_obs 0.0651
_refine_ls_shift/esd_max 0.000
_refine_ls_shift/esd_mean 0.000
_refine_ls_structure_factor_coef Fsqd
_refine_ls_weighting_details 'w=1/[\s^2^(Fo^2^)+(0.0400P)^2^+0.0000P] where P=(Fo^2^+2Fc^2^)/3'
_refine_ls_weighting_scheme calc
_refine_ls_wR_factor_all 0.1517
_refine_ls_wR_factor_obs 0.1490
_reflns_number_observed 3660
_reflns_number_total 4394
_reflns_observed_criterion >2sigma(I)
_cod_data_source_file a907057e.txt
_cod_data_source_block rph70o
_cod_depositor_comments
;
The following automatic conversions were performed:
'_symmetry_cell_setting' value 'Orthorhombic' changed to 'orthorhombic'
according to '/home/saulius/struct/CIF-dictionaries/cif_core.dic'
dictionary named 'cif_core.dic' version 2.4.1 from 2010-06-29.

Automatic conversion script
Id: cif_fix_enum 1527 2010-12-29 10:47:43Z saulius 

The following automatic conversions were performed:

'_refine_ls_weighting_scheme' value 'calc
w=1/[\s^2^(Fo^2^)+(0.0400P)^2^+0.0000P] where P=(Fo^2^+2Fc^2^)/3' was
changed to 'calc'. New tag '_refine_ls_weighting_details' was
created. The value of the new tag was set to
'w=1/[\s^2^(Fo^2^)+(0.0400P)^2^+0.0000P] where P=(Fo^2^+2Fc^2^)/3'.

Automatic conversion script
Id: cif_fix_values 3143 2015-03-26 13:38:13Z robertas 
;
_cod_original_cell_volume 2136.94(3)
_cod_original_sg_symbol_H-M P2(1)2(1)2(1)
_cod_database_code 7008931

loop_
_symmetry_equiv_pos_as_xyz
'x, y, z'
'-x+1/2, -y, z+1/2'
'-x, y+1/2, -z+1/2'
'x+1/2, -y+1/2, -z'

loop_
_atom_site_aniso_label
_atom_site_aniso_U_11
_atom_site_aniso_U_22
_atom_site_aniso_U_33
_atom_site_aniso_U_23
_atom_site_aniso_U_13
_atom_site_aniso_U_12
Ir1 0.0301(3) 0.0302(3) 0.0152(2) -0.0006(2) 0.0011(2) 0.0005(3)
I1 0.0544(8) 0.0594(8) 0.0414(6) 0.0014(6) -0.0181(6) -0.0091(6)
P1 0.050(3) 0.052(3) 0.024(2) 0.013(2) 0.010(2) 0.001(2)
F1 0.066(8) 0.056(7) 0.037(5) 0.004(5) -0.009(5) 0.019(6)
F2 0.062(9) 0.088(10) 0.094(10) -0.001(8) 0.037(7) 0.004(7)
F3 0.142(15) 0.128(13) 0.037(6) -0.020(8) 0.011(8) 0.018(12)
F4 0.101(12) 0.111(12) 0.080(10) 0.033(9) 0.044(9) 0.062(10)
F5 0.145(14) 0.046(6) 0.069(8) -0.024(6) -0.059(9) 0.005(8)
F6 0.096(11) 0.058(7) 0.087(10) -0.028(8) -0.009(9) -0.028(7)
F7 0.157(15) 0.041(6) 0.084(9) -0.021(6) -0.030(10) 0.011(8)
C1 0.051(11) 0.023(7) 0.016(6) -0.001(5) -0.003(6) -0.004(7)
C2 0.047(11) 0.034(8) 0.043(9) 0.015(8) 0.011(8) 0.003(8)
C3 0.063(12) 0.027(7) 0.014(6) 0.010(6) -0.002(7) 0.003(8)
C4 0.020(9) 0.037(8) 0.048(9) -0.009(7) 0.000(6) -0.010(6)
C5 0.047(11) 0.041(8) 0.020(6) 0.008(6) -0.016(7) 0.020(8)
C6 0.090(16) 0.043(9) 0.034(8) -0.017(8) -0.013(11) 0.020(12)
C7 0.040(11) 0.048(11) 0.054(11) 0.015(9) 0.004(9) 0.011(9)
C8 0.072(13) 0.062(11) 0.030(8) 0.004(8) 0.005(8) 0.002(12)
C9 0.072(15) 0.066(14) 0.080(13) 0.008(13) -0.034(12) -0.039(13)
C10 0.044(12) 0.096(17) 0.058(12) 0.029(13) 0.009(10) 0.023(12)
C11 0.066(13) 0.028(8) 0.037(9) -0.006(7) 0.021(8) 0.011(8)
C12 0.067(16) 0.063(13) 0.059(13) 0.023(11) 0.030(12) 0.021(12)
C13 0.118(20) 0.039(9) 0.022(8) -0.009(7) 0.018(12) -0.022(13)
C14 0.084(17) 0.059(11) 0.029(9) 0.026(9) 0.008(9) 0.005(11)
C15 0.095(18) 0.071(13) 0.031(9) 0.002(9) 0.009(10) 0.013(13)
C16 0.061(15) 0.111(21) 0.054(12) 0.038(14) 0.031(11) 0.005(14)

loop_
_atom_site_label
_atom_site_type_symbol
_atom_site_fract_x
_atom_site_fract_y
_atom_site_fract_z
_atom_site_U_iso_or_equiv
_atom_site_thermal_displace_type
_atom_site_occupancy
_atom_site_calc_flag
_atom_site_refinement_flags
_atom_site_disorder_group
Ir1 Ir -0.10202(6) 0.48907(4) -0.38335(3) 0.0252(2) Uani 1 d . .
I1 I -0.3453(2) 0.44291(10) -0.47413(7) 0.0517(4) Uani 1 d . .
P1 P 0.0249(6) 0.5439(4) -0.4896(2) 0.0422(11) Uani 1 d . .
F1 F -0.2715(14) 0.6714(8) -0.4319(5) 0.053(3) Uani 1 d . .
F2 F -0.4190(15) 0.5407(10) -0.3059(8) 0.081(4) Uani 1 d . .
F3 F -0.3127(22) 0.6520(12) -0.2424(6) 0.103(6) Uani 1 d . .
F4 F -0.4634(19) 0.6901(12) -0.3308(8) 0.097(6) Uani 1 d . .
F5 F -0.0267(20) 0.6893(8) -0.2744(7) 0.087(5) Uani 1 d . .
F6 F 0.0044(17) 0.7331(9) -0.3873(8) 0.081(4) Uani 1 d . .
F7 F -0.1785(22) 0.7984(9) -0.3233(7) 0.094(5) Uani 1 d . .
C1 C -0.0607(21) 0.3295(10) -0.3591(8) 0.030(4) Uani 1 d . .
C2 C -0.1570(22) 0.3691(12) -0.3013(10) 0.041(4) Uani 1 d . .
C3 C -0.0799(22) 0.4395(11) -0.2619(7) 0.035(4) Uani 1 d . .
C4 C 0.0755(17) 0.4558(11) -0.2983(9) 0.035(4) Uani 1 d . .
C5 C 0.0803(21) 0.3750(12) -0.3570(8) 0.036(4) Uani 1 d . .
C6 C -0.0998(30) 0.2429(12) -0.4092(9) 0.056(5) Uani 1 d . .
H6A H -0.2069(30) 0.2232(12) -0.4009(9) 0.083 Uiso 1 calc R .
H6B H -0.0313(30) 0.1878(12) -0.3977(9) 0.083 Uiso 1 calc R .
H6C H -0.0861(30) 0.2620(12) -0.4612(9) 0.083 Uiso 1 calc R .
C7 C -0.3143(22) 0.3242(13) -0.2813(11) 0.047(5) Uani 1 d . .
H7A H -0.3431(22) 0.2756(13) -0.3188(11) 0.071 Uiso 1 calc R .
H7B H -0.3924(22) 0.3761(13) -0.2797(11) 0.071 Uiso 1 calc R .
H7C H -0.3077(22) 0.2925(13) -0.2327(11) 0.071 Uiso 1 calc R .
C8 C -0.1202(24) 0.4814(14) -0.1870(8) 0.055(5) Uani 1 d . .
H8A H -0.0435(24) 0.5308(14) -0.1730(8) 0.082 Uiso 1 calc R .
H8B H -0.1212(24) 0.4288(14) -0.1501(8) 0.082 Uiso 1 calc R .
H8C H -0.2222(24) 0.5120(14) -0.1893(8) 0.082 Uiso 1 calc R .
C9 C 0.2082(25) 0.5078(17) -0.2669(12) 0.073(7) Uani 1 d . .
H9A H 0.2932(25) 0.5070(17) -0.3026(12) 0.109 Uiso 1 calc R .
H9B H 0.2407(25) 0.4752(17) -0.2211(12) 0.109 Uiso 1 calc R .
H9C H 0.1794(25) 0.5757(17) -0.2561(12) 0.109 Uiso 1 calc R .
C10 C 0.2283(23) 0.3434(18) -0.3955(11) 0.066(6) Uani 1 d . .
H10A H 0.3106(23) 0.3901(18) -0.3839(11) 0.099 Uiso 1 calc R .
H10B H 0.2117(23) 0.3418(18) -0.4493(11) 0.099 Uiso 1 calc R .
H10C H 0.2578(23) 0.2779(18) -0.3782(11) 0.099 Uiso 1 calc R .
C11 C -0.2125(24) 0.6305(12) -0.3625(9) 0.044(5) Uani 1 d . .
C12 C -0.3602(28) 0.6262(17) -0.3135(12) 0.063(6) Uani 1 d . .
C13 C -0.0913(35) 0.7090(13) -0.3381(9) 0.060(6) Uani 1 d . .
C14 C -0.0630(26) 0.6388(14) -0.5475(9) 0.057(6) Uani 1 d . .
H14A H -0.1700(26) 0.6210(14) -0.5584(9) 0.086 Uiso 1 calc R .
H14B H -0.0054(26) 0.6446(14) -0.5940(9) 0.086 Uiso 1 calc R .
H14C H -0.0606(26) 0.7016(14) -0.5212(9) 0.086 Uiso 1 calc R .
C15 C 0.0569(29) 0.4433(16) -0.5546(9) 0.065(6) Uani 1 d . .
H15A H -0.0415(29) 0.4113(16) -0.5657(9) 0.098 Uiso 1 calc R .
H15B H 0.1276(29) 0.3955(16) -0.5325(9) 0.098 Uiso 1 calc R .
H15C H 0.1017(29) 0.4690(16) -0.6005(9) 0.098 Uiso 1 calc R .
C16 C 0.2157(26) 0.5912(21) -0.4772(11) 0.075(8) Uani 1 d . .
H16A H 0.2128(26) 0.6467(21) -0.4427(11) 0.113 Uiso 1 calc R .
H16B H 0.2564(26) 0.6132(21) -0.5251(11) 0.113 Uiso 1 calc R .
H16C H 0.2823(26) 0.5397(21) -0.4570(11) 0.113 Uiso 1 calc R .

loop_
_atom_type_symbol
_atom_type_description
_atom_type_scat_dispersion_real
_atom_type_scat_dispersion_imag
_atom_type_scat_source
C C 0.0033 0.0016 'International Tables Vol C Tables 4.2.6.8 and 6.1.1.4'
H H 0.0000 0.0000 'International Tables Vol C Tables 4.2.6.8 and 6.1.1.4'
F F 0.0171 0.0103 'International Tables Vol C Tables 4.2.6.8 and 6.1.1.4'
P P 0.1023 0.0942 'International Tables Vol C Tables 4.2.6.8 and 6.1.1.4'
Ir Ir -1.4442 7.9887 'International Tables Vol C Tables 4.2.6.8 and 6.1.1.4'
I I -0.4742 1.8119 'International Tables Vol C Tables 4.2.6.8 and 6.1.1.4'

loop_
_geom_angle_atom_site_label_1
_geom_angle_atom_site_label_2
_geom_angle_atom_site_label_3
_geom_angle
_geom_angle_site_symmetry_1
_geom_angle_site_symmetry_3
_geom_angle_publ_flag
C11 Ir1 C4 111.4(6) . . ?
C11 Ir1 C1 152.9(6) . . ?
C4 Ir1 C1 63.8(6) . . ?
C11 Ir1 C2 115.7(6) . . ?
C4 Ir1 C2 63.0(6) . . ?
C1 Ir1 C2 37.3(6) . . ?
C11 Ir1 C5 151.0(7) . . ?
C4 Ir1 C5 39.8(5) . . ?
C1 Ir1 C5 35.4(6) . . ?
C2 Ir1 C5 60.9(6) . . ?
C11 Ir1 C3 97.6(6) . . ?
C4 Ir1 C3 39.1(6) . . ?
C1 Ir1 C3 61.1(5) . . ?
C2 Ir1 C3 35.0(6) . . ?
C5 Ir1 C3 62.7(6) . . ?
C11 Ir1 P1 93.8(4) . . ?
C4 Ir1 P1 107.8(4) . . ?
C1 Ir1 P1 113.2(4) . . ?
C2 Ir1 P1 150.5(5) . . ?
C5 Ir1 P1 93.6(4) . . ?
C3 Ir1 P1 146.8(5) . . ?
C11 Ir1 I1 88.1(5) . . ?
C4 Ir1 I1 154.0(4) . . ?
C1 Ir1 I1 90.9(4) . . ?
C2 Ir1 I1 93.5(5) . . ?
C5 Ir1 I1 120.3(4) . . ?
C3 Ir1 I1 124.4(5) . . ?
P1 Ir1 I1 86.97(13) . . ?
C16 P1 C15 102.1(12) . . ?
C16 P1 C14 101.6(11) . . ?
C15 P1 C14 103.2(9) . . ?
C16 P1 Ir1 116.7(7) . . ?
C15 P1 Ir1 111.0(7) . . ?
C14 P1 Ir1 119.9(7) . . ?
C5 C1 C2 109.2(14) . . ?
C5 C1 C6 124.3(17) . . ?
C2 C1 C6 126.1(17) . . ?
C5 C1 Ir1 73.2(8) . . ?
C2 C1 Ir1 71.7(8) . . ?
C6 C1 Ir1 126.8(11) . . ?
C3 C2 C1 110.8(16) . . ?
C3 C2 C7 126.2(17) . . ?
C1 C2 C7 122.4(16) . . ?
C3 C2 Ir1 74.2(9) . . ?
C1 C2 Ir1 71.0(8) . . ?
C7 C2 Ir1 129.0(12) . . ?
C2 C3 C8 128.1(17) . . ?
C2 C3 C4 108.3(14) . . ?
C8 C3 C4 122.6(15) . . ?
C2 C3 Ir1 70.8(8) . . ?
C8 C3 Ir1 136.3(11) . . ?
C4 C3 Ir1 67.7(8) . . ?
C9 C4 C3 127.1(16) . . ?
C9 C4 C5 126.4(16) . . ?
C3 C4 C5 102.6(12) . . ?
C9 C4 Ir1 135.5(14) . . ?
C3 C4 Ir1 73.2(8) . . ?
C5 C4 Ir1 71.8(8) . . ?
C1 C5 C10 127.7(16) . . ?
C1 C5 C4 108.7(14) . . ?
C10 C5 C4 122.9(16) . . ?
C1 C5 Ir1 71.4(9) . . ?
C10 C5 Ir1 133.4(12) . . ?
C4 C5 Ir1 68.4(8) . . ?
F1 C11 C12 102.2(16) . . ?
F1 C11 C13 102.5(13) . . ?
C12 C11 C13 114.8(16) . . ?
F1 C11 Ir1 110.0(9) . . ?
C12 C11 Ir1 115.2(13) . . ?
C13 C11 Ir1 110.9(14) . . ?
F2 C12 F4 111.3(22) . . ?
F2 C12 F3 104.4(17) . . ?
F4 C12 F3 105.0(19) . . ?
F2 C12 C11 115.0(18) . . ?
F4 C12 C11 114.2(16) . . ?
F3 C12 C11 105.6(19) . . ?
F6 C13 F5 113.0(25) . . ?
F6 C13 F7 104.6(15) . . ?
F5 C13 F7 103.5(13) . . ?
F6 C13 C11 115.1(14) . . ?
F5 C13 C11 113.3(15) . . ?
F7 C13 C11 105.9(21) . . ?

loop_
_geom_bond_atom_site_label_1
_geom_bond_atom_site_label_2
_geom_bond_distance
_geom_bond_site_symmetry_2
_geom_bond_publ_flag
Ir1 C11 2.19(2) . ?
Ir1 C4 2.22(2) . ?
Ir1 C1 2.249(14) . ?
Ir1 C2 2.26(2) . ?
Ir1 C5 2.271(15) . ?
Ir1 C3 2.300(13) . ?
Ir1 P1 2.333(4) . ?
Ir1 I1 2.7466(13) . ?
P1 C16 1.79(2) . ?
P1 C15 1.83(2) . ?
P1 C14 1.83(2) . ?
F1 C11 1.46(2) . ?
F2 C12 1.28(3) . ?
F3 C12 1.39(3) . ?
F4 C12 1.29(2) . ?
F5 C13 1.31(2) . ?
F6 C13 1.26(2) . ?
F7 C13 1.46(3) . ?
C1 C5 1.37(2) . ?
C1 C2 1.44(2) . ?
C1 C6 1.53(2) . ?
C2 C3 1.37(2) . ?
C2 C7 1.54(3) . ?
C3 C8 1.51(2) . ?
C3 C4 1.52(2) . ?
C4 C9 1.47(2) . ?
C4 C5 1.53(2) . ?
C5 C10 1.52(2) . ?
C11 C12 1.56(3) . ?
C11 C13 1.56(3) . ?
